data_4037921
loop_
_publ_author_name
'Nikahd, Maryam'
'Mikusek, Jiri'
'Yu, Li-Juan'
'Coote, Michelle L.'
'Banwell, Martin G.'
'Ma, Chenxi'
'Gardiner, Michael G.'

_publ_section_title
;
 Exploiting Chitin as a Source of Biologically Fixed Nitrogen: Formation
 and Full Characterization of Small-Molecule Hetero- and Carbocyclic
 Pyrolysis Products.
;
_journal_name_full 'The Journal of organic chemistry'
_journal_paper_doi 10.1021/acs.joc.9b03438
_journal_year 2020
_chemical_formula_moiety 'C8 H9 N O3'
_chemical_formula_sum 'C8 H9 N O3'
_chemical_formula_weight 167.16
_space_group_crystal_system triclinic
_space_group_IT_number 2
_space_group_name_Hall '-P 1'
_space_group_name_H-M_alt 'P -1'
_atom_sites_solution_hydrogens geom
_atom_sites_solution_primary dual
_audit_creation_date 2019-05-21
_audit_creation_method
;
Olex2 1.2
(compiled 2018.05.29 svn.r3508 for OlexSys, GUI svn.r5506)
;
_cell_angle_alpha 81.053(12)
_cell_angle_beta 83.731(16)
_cell_angle_gamma 79.026(18)
_cell_formula_units_Z 2
_cell_length_a 3.8928(10)
_cell_length_b 9.3628(16)
_cell_length_c 10.7006(14)
_cell_measurement_reflns_used 865
_cell_measurement_temperature 150.01(10)
_cell_measurement_theta_max 73.4330
_cell_measurement_theta_min 4.8750
_cell_volume 376.94(13)
_computing_cell_refinement 'CrysAlisPro 1.171.40.36a (Rigaku OD, 2018)'
_computing_data_collection 'CrysAlisPro 1.171.40.36a (Rigaku OD, 2018)'
_computing_data_reduction 'CrysAlisPro 1.171.40.36a (Rigaku OD, 2018)'
_computing_molecular_graphics 'Olex2 (Dolomanov et al., 2009)'
_computing_publication_material 'Olex2 (Dolomanov et al., 2009)'
_computing_structure_refinement 'ShelXL (Sheldrick, 2015)'
_computing_structure_solution 'ShelXT (Sheldrick, 2015)'
_diffrn_ambient_environment N~2~
_diffrn_ambient_temperature 150.01(10)
_diffrn_detector 'CCD plate'
_diffrn_detector_area_resol_mean 8.1297
_diffrn_detector_type EosS2
_diffrn_measured_fraction_theta_full 0.989
_diffrn_measured_fraction_theta_max 0.973
_diffrn_measurement_details
;
List of Runs (angles in degrees, time in seconds):

  # Type    Start    End  Width  t~exp~   \w     \q     \k     \f   Frames
--------------------------------------------------------------------------
  1  \w      7.00  63.00   1.00    4.00    --   37.32 -99.00   0.00   56
  2  \w     14.00  57.00   1.00    4.00    --   37.32 -99.00-150.00   43
  3  \w     18.00  75.00   1.00    4.00    --   37.32  19.00   0.00   57
  4  \w     22.00 108.00   1.00    4.00    --   37.32  19.00  60.00   86
  5  \w     42.00  75.00   1.00    4.00    --   37.32 -99.00  60.00   33
  6  \w    -18.00  31.00   1.00    4.00    --   37.32 -77.00  60.00   49
  7  \w    -28.00  49.00   1.00    4.00    --   37.32 -57.00 120.00   77
  8  \w     41.00  70.00   1.00    4.00    --   37.32 -99.00-120.00   29
  9  \w    -21.00  15.00   1.00    4.00    --   37.32 -57.00-120.00   36
 10  \w    106.00 154.00   1.00   18.00    --  111.00 111.00 -90.00   48
 11  \w    106.00 135.00   1.00   18.00    --  111.00 111.00  60.00   29
 12  \w     93.00 155.00   1.00   18.00    --  111.00  38.00 150.00   62
 13  \w     41.00  68.00   1.00   18.00    --  111.00 -12.00 -30.00   27
 14  \w     49.00 127.00   1.00   18.00    --  111.00 -50.00 -90.00   78
 15  \w     50.00  94.00   1.00   18.00    --  111.00 -92.00-180.00   44
 16  \w     62.00 145.00   1.00   18.00    --  111.00 178.00 150.00   83
 17  \w     63.00 109.00   1.00   18.00    --  111.00-111.00  90.00   46
 18  \w     44.00  69.00   1.00   18.00    --  111.00 -92.00 150.00   25
 19  \w     78.00 106.00   1.00   18.00    --  111.00-111.00 -90.00   28
 20  \w     77.00 134.00   1.00   18.00    --  111.00 -25.00  60.00   57
 21  \w     43.00 104.00   1.00   18.00    --  111.00 -92.00 -90.00   61
 22  \w     41.00  68.00   1.00   18.00    --  111.00-111.00 -90.00   27
 23  \w    108.00 163.00   1.00   18.00    --  111.00  50.00   0.00   55
 24  \w     97.00 132.00   1.00   18.00    --  111.00 -77.00   0.00   35
 25  \w     44.00 101.00   1.00   18.00    --  111.00 -64.00-180.00   57
 26  \w     75.00 104.00   1.00   18.00    --  111.00 -92.00 -30.00   29
 27  \w     58.00  99.00   1.00   18.00    --  111.00-111.00 120.00   41
 28  \w     76.00 108.00   1.00   18.00    --  111.00-111.00 -30.00   32
 29  \w    108.00 135.00   1.00   18.00    --  111.00 -12.00 -30.00   27
 30  \w     78.00 105.00   1.00   18.00    --  111.00-111.00-180.00   27
 31  \w    121.00 150.00   1.00   18.00    --  111.00 111.00-150.00   29
 32  \w    139.00 174.00   1.00   18.00    --  111.00  50.00  30.00   35
 33  \w    105.00 167.00   1.00   18.00    --  111.00  77.00-120.00   62
 34  \w     44.00 104.00   1.00   18.00    --  111.00 -50.00 120.00   60
 35  \w     43.00 108.00   1.00   18.00    --  111.00 -27.00-134.77   65
;
_diffrn_measurement_device 'four-circle diffractometer'
_diffrn_measurement_device_type 'SuperNova, Dual, Cu at home/near, EosS2'
_diffrn_measurement_method '\w scans'
_diffrn_orient_matrix_type 'CrysAlisPro convention (1999,Acta A55,543-557)'
_diffrn_orient_matrix_UB_11 -0.3387274000
_diffrn_orient_matrix_UB_12 0.0548646000
_diffrn_orient_matrix_UB_13 0.0803259000
_diffrn_orient_matrix_UB_21 -0.1314794000
_diffrn_orient_matrix_UB_22 0.1090186000
_diffrn_orient_matrix_UB_23 -0.1152988000
_diffrn_orient_matrix_UB_31 -0.1777077000
_diffrn_orient_matrix_UB_32 -0.1172265000
_diffrn_orient_matrix_UB_33 -0.0404848000
_diffrn_radiation_monochromator mirror
_diffrn_radiation_probe x-ray
_diffrn_radiation_type CuK\a
_diffrn_radiation_wavelength 1.54184
_diffrn_reflns_av_R_equivalents 0.0311
_diffrn_reflns_av_unetI/netI 0.0511
_diffrn_reflns_Laue_measured_fraction_full 0.989
_diffrn_reflns_Laue_measured_fraction_max 0.973
_diffrn_reflns_limit_h_max 4
_diffrn_reflns_limit_h_min -4
_diffrn_reflns_limit_k_max 9
_diffrn_reflns_limit_k_min -11
_diffrn_reflns_limit_l_max 13
_diffrn_reflns_limit_l_min -13
_diffrn_reflns_number 2786
_diffrn_reflns_point_group_measured_fraction_full 0.989
_diffrn_reflns_point_group_measured_fraction_max 0.973
_diffrn_reflns_theta_full 67.684
_diffrn_reflns_theta_max 73.652
_diffrn_reflns_theta_min 4.197
_diffrn_source 'micro-focus sealed X-ray tube'
_diffrn_source_type 'SuperNova (Cu) X-ray Source'
_exptl_absorpt_coefficient_mu 0.960
_exptl_absorpt_correction_T_max 1.00000
_exptl_absorpt_correction_T_min 0.46788
_exptl_absorpt_correction_type multi-scan
_exptl_absorpt_process_details
;
CrysAlisPro 1.171.40.36a (Rigaku Oxford Diffraction, 2018)
Empirical absorption correction using spherical harmonics,
 implemented in SCALE3 ABSPACK scaling algorithm.
;
_exptl_crystal_colour colourless
_exptl_crystal_colour_primary colourless
_exptl_crystal_density_diffrn 1.473
_exptl_crystal_description needle
_exptl_crystal_F_000 176
_exptl_crystal_size_max 0.171
_exptl_crystal_size_mid 0.078
_exptl_crystal_size_min 0.029
_refine_diff_density_max 0.392
_refine_diff_density_min -0.268
_refine_diff_density_rms 0.086
_refine_ls_extinction_method none
_refine_ls_goodness_of_fit_ref 1.029
_refine_ls_hydrogen_treatment constr
_refine_ls_matrix_type full
_refine_ls_number_parameters 111
_refine_ls_number_reflns 1486
_refine_ls_number_restraints 0
_refine_ls_restrained_S_all 1.029
_refine_ls_R_factor_all 0.0813
_refine_ls_R_factor_gt 0.0649
_refine_ls_shift/su_max 0.000
_refine_ls_shift/su_mean 0.000
_refine_ls_structure_factor_coef Fsqd
_refine_ls_weighting_details 'w=1/[\s^2^(Fo^2^)+(0.1093P)^2^] where P=(Fo^2^+2Fc^2^)/3'
_refine_ls_weighting_scheme calc
_refine_ls_wR_factor_gt 0.1636
_refine_ls_wR_factor_ref 0.1760
_reflns_Friedel_coverage 0.000
_reflns_number_gt 1141
_reflns_number_total 1486
_reflns_threshold_expression 'I > 2\s(I)'
_cod_data_source_file jo9b03438_si_002.cif
_cod_data_source_block mn-27e3scaled
_cod_database_code 4037921
_shelx_shelxl_version_number 2016/6
_chemical_oxdiff_formula C8H9N1O3
_shelx_space_group_comment
;
The symmetry employed for this shelxl refinement is uniquely defined
by the following loop, which should always be used as a source of
symmetry information in preference to the above space-group names.
They are only intended as comments.
;
_reflns_odcompleteness_completeness 96.57
_reflns_odcompleteness_iscentric 1
_reflns_odcompleteness_theta 74.33
_olex2_refinement_description
;
1. Fixed Uiso
 At 1.2 times of:
  All C(H) groups, All N(H) groups
 At 1.5 times of:
  All C(H,H,H) groups
2.a Aromatic/amide H refined with riding coordinates:
 N1(H1), C3(H3), C8(H8)
2.b Idealised Me refined as rotating group:
 C2(H2A,H2B,H2C), C7(H7A,H7B,H7C)
;
_ins_header
;
TITL MN-27e3scaled in P-1 
REM P-1 (#2 in standard setting)
CELL 1.54184   3.892835   9.362845  10.700594  81.0530  83.7309  79.0262
ZERR    2.00   0.001013   0.001579   0.001374   0.0124   0.0164   0.0182
LATT  1
SFAC C H N O
UNIT 16.00 18.00 2.00 6.00
TREF
HKLF 4
END
;
_olex2_date_sample_data_collection 2019-05-16
_olex2_date_sample_submission 2019-05-13
_olex2_exptl_crystal_mounting_method 'The crystal was mounted on a MITIGEN holder with oil'
_olex2_submission_special_instructions 'No special instructions were received'
_oxdiff_exptl_absorpt_empirical_details
;
Empirical correction (ABSPACK) includes:
- Absorption correction using spherical harmonics
- Frame scaling
;
_oxdiff_exptl_absorpt_empirical_full_max 2.083
_oxdiff_exptl_absorpt_empirical_full_min 0.735

loop_
_space_group_symop_operation_xyz
'x, y, z'
'-x, -y, -z'

loop_
_atom_site_label
_atom_site_type_symbol
_atom_site_fract_x
_atom_site_fract_y
_atom_site_fract_z
_atom_site_U_iso_or_equiv
_atom_site_adp_type
_atom_site_occupancy
_atom_site_site_symmetry_order
_atom_site_calc_flag
_atom_site_refinement_flags_posn
_atom_site_refinement_flags_adp
_atom_site_refinement_flags_occupancy
_atom_site_disorder_assembly
_atom_site_disorder_group
O1 O 0.2032(5) 0.59834(19) 0.90215(16) 0.0295(4) Uani 1 1 d . . . . .
O2 O 0.8050(5) 0.63520(19) 0.56964(17) 0.0333(5) Uani 1 1 d . . . . .
O3 O 0.4419(5) 0.1856(2) 0.79288(17) 0.0353(5) Uani 1 1 d . . . . .
N1 N 0.6716(5) 0.3669(2) 0.66477(18) 0.0267(5) Uani 1 1 d . . . . .
H1 H 0.802581 0.385516 0.596301 0.032 Uiso 1 1 calc R . . . .
C1 C 0.2781(6) 0.7310(3) 0.8499(2) 0.0272(5) Uani 1 1 d . . . . .
C2 C 0.1221(7) 0.8498(3) 0.9279(2) 0.0323(6) Uani 1 1 d . . . . .
H2A H -0.128748 0.858311 0.936855 0.048 Uiso 1 1 calc GR . . . .
H2B H 0.183838 0.941204 0.886838 0.048 Uiso 1 1 calc GR . . . .
H2C H 0.210868 0.826342 1.010271 0.048 Uiso 1 1 calc GR . . . .
C3 C 0.4763(6) 0.7475(3) 0.7387(2) 0.0281(5) Uani 1 1 d . . . . .
H3 H 0.520515 0.840515 0.704980 0.034 Uiso 1 1 calc R . . . .
C4 C 0.6209(6) 0.6261(3) 0.6708(2) 0.0261(5) Uani 1 1 d . . . . .
C5 C 0.5321(6) 0.4843(3) 0.7317(2) 0.0253(5) Uani 1 1 d . . . . .
C6 C 0.6201(6) 0.2261(3) 0.6976(2) 0.0279(5) Uani 1 1 d . . . . .
C7 C 0.7943(7) 0.1218(3) 0.6058(2) 0.0315(6) Uani 1 1 d . . . . .
H7A H 0.932454 0.037616 0.650951 0.047 Uiso 1 1 calc GR . . . .
H7B H 0.943292 0.170634 0.542585 0.047 Uiso 1 1 calc GR . . . .
H7C H 0.617821 0.090926 0.565386 0.047 Uiso 1 1 calc GR . . . .
C8 C 0.3297(6) 0.4776(3) 0.8425(2) 0.0279(5) Uani 1 1 d . . . . .
H8 H 0.274070 0.387391 0.879669 0.034 Uiso 1 1 calc R . . . .

loop_
_atom_site_aniso_label
_atom_site_aniso_U_11
_atom_site_aniso_U_22
_atom_site_aniso_U_33
_atom_site_aniso_U_23
_atom_site_aniso_U_13
_atom_site_aniso_U_12
O1 0.0346(9) 0.0285(8) 0.0248(8) -0.0031(6) 0.0088(6) -0.0109(7)
O2 0.0407(10) 0.0306(8) 0.0272(9) -0.0016(7) 0.0123(7) -0.0134(7)
O3 0.0441(10) 0.0303(8) 0.0311(9) -0.0020(7) 0.0122(8) -0.0158(7)
N1 0.0303(10) 0.0260(10) 0.0232(9) -0.0010(7) 0.0062(7) -0.0102(7)
C1 0.0276(11) 0.0286(11) 0.0269(11) -0.0030(9) -0.0004(9) -0.0103(9)
C2 0.0334(13) 0.0321(12) 0.0325(12) -0.0072(10) 0.0046(10) -0.0104(10)
C3 0.0311(12) 0.0261(11) 0.0271(11) 0.0005(9) 0.0012(9) -0.0108(9)
C4 0.0269(11) 0.0276(11) 0.0241(10) 0.0002(8) 0.0009(8) -0.0101(8)
C5 0.0277(11) 0.0255(11) 0.0234(10) -0.0018(8) 0.0005(9) -0.0091(8)
C6 0.0299(12) 0.0278(11) 0.0264(11) -0.0003(9) 0.0002(9) -0.0103(9)
C7 0.0381(13) 0.0262(11) 0.0304(12) -0.0042(9) 0.0074(9) -0.0114(9)
C8 0.0308(12) 0.0268(11) 0.0265(11) -0.0019(8) 0.0031(9) -0.0104(9)

loop_
_atom_type_symbol
_atom_type_description
_atom_type_scat_dispersion_real
_atom_type_scat_dispersion_imag
_atom_type_scat_source
C C 0.0181 0.0091 'International Tables Vol C Tables 4.2.6.8 and 6.1.1.4'
H H 0.0000 0.0000 'International Tables Vol C Tables 4.2.6.8 and 6.1.1.4'
N N 0.0311 0.0180 'International Tables Vol C Tables 4.2.6.8 and 6.1.1.4'
O O 0.0492 0.0322 'International Tables Vol C Tables 4.2.6.8 and 6.1.1.4'

loop_
_exptl_crystal_face_index_h
_exptl_crystal_face_index_k
_exptl_crystal_face_index_l
_exptl_crystal_face_perp_dist
0 -2 -6 0.0643
0 2 6 0.0643
0 -6 0 0.0144
0 6 0 0.0144
2 2 4 0.0368
-2 -2 -4 0.0368
-2 -2 2 0.0751
2 2 -2 0.0751
1 5 4 0.0228
-1 -5 -4 0.0228

loop_
_geom_angle_atom_site_label_1
_geom_angle_atom_site_label_2
_geom_angle_atom_site_label_3
_geom_angle
_geom_angle_site_symmetry_1
_geom_angle_site_symmetry_3
_geom_angle_publ_flag
C1 O1 C8 120.02(18) . . ?
C5 N1 H1 116.9 . . ?
C6 N1 H1 116.9 . . ?
C6 N1 C5 126.15(19) . . ?
O1 C1 C2 112.9(2) . . ?
C3 C1 O1 121.2(2) . . ?
C3 C1 C2 125.9(2) . . ?
C1 C2 H2A 109.5 . . ?
C1 C2 H2B 109.5 . . ?
C1 C2 H2C 109.5 . . ?
H2A C2 H2B 109.5 . . ?
H2A C2 H2C 109.5 . . ?
H2B C2 H2C 109.5 . . ?
C1 C3 H3 118.9 . . ?
C1 C3 C4 122.2(2) . . ?
C4 C3 H3 118.9 . . ?
O2 C4 C3 124.7(2) . . ?
O2 C4 C5 120.8(2) . . ?
C3 C4 C5 114.5(2) . . ?
N1 C5 C4 114.22(19) . . ?
C8 C5 N1 126.2(2) . . ?
C8 C5 C4 119.6(2) . . ?
O3 C6 N1 123.2(2) . . ?
O3 C6 C7 121.7(2) . . ?
N1 C6 C7 115.1(2) . . ?
C6 C7 H7A 109.5 . . ?
C6 C7 H7B 109.5 . . ?
C6 C7 H7C 109.5 . . ?
H7A C7 H7B 109.5 . . ?
H7A C7 H7C 109.5 . . ?
H7B C7 H7C 109.5 . . ?
O1 C8 H8 118.7 . . ?
C5 C8 O1 122.5(2) . . ?
C5 C8 H8 118.7 . . ?

loop_
_geom_bond_atom_site_label_1
_geom_bond_atom_site_label_2
_geom_bond_distance
_geom_bond_site_symmetry_2
_geom_bond_publ_flag
O1 C1 1.352(3) . ?
O1 C8 1.368(3) . ?
O2 C4 1.232(3) . ?
O3 C6 1.221(3) . ?
N1 H1 0.8600 . ?
N1 C5 1.396(3) . ?
N1 C6 1.357(3) . ?
C1 C2 1.491(3) . ?
C1 C3 1.350(3) . ?
C2 H2A 0.9600 . ?
C2 H2B 0.9600 . ?
C2 H2C 0.9600 . ?
C3 H3 0.9300 . ?
C3 C4 1.435(3) . ?
C4 C5 1.470(3) . ?
C5 C8 1.349(3) . ?
C6 C7 1.510(3) . ?
C7 H7A 0.9600 . ?
C7 H7B 0.9600 . ?
C7 H7C 0.9600 . ?
C8 H8 0.9300 . ?

loop_
_exptl_oxdiff_crystal_face_indexfrac_h
_exptl_oxdiff_crystal_face_indexfrac_k
_exptl_oxdiff_crystal_face_indexfrac_l
_exptl_oxdiff_crystal_face_x
_exptl_oxdiff_crystal_face_y
_exptl_oxdiff_crystal_face_z
-0.0016 -2.0141 -5.9992 -0.5918 0.4723 0.4793
0.0016 2.0141 5.9992 0.5918 -0.4723 -0.4793
0.0004 -6.0028 0.0169 -0.3281 -0.6564 0.7029
-0.0004 6.0028 -0.0169 0.3281 0.6564 -0.7029
1.9979 2.0109 4.0031 -0.2448 -0.5050 -0.7528
-1.9979 -2.0109 -4.0031 0.2448 0.5050 0.7528
-1.9961 -1.9977 2.0018 0.7273 -0.1861 0.5079
1.9961 1.9977 -2.0018 -0.7273 0.1861 -0.5079
0.9993 5.0117 3.9919 0.2571 -0.0453 -0.9267
-0.9993 -5.0117 -3.9919 -0.2571 0.0453 0.9267
